data_9001183
loop_
_publ_author_name
'Moore, P. B.'
'Sen Gupta, P. K.'
'Schlemper, E. O.'

_publ_section_title
;Akrochordite, (Mn,Mg)5(OH)4(H2O)4(AsO4)2: A sheet structure with amphibole
 walls
;
_journal_name_full 'American Mineralogist'
_journal_page_first 256
_journal_page_last 262
_journal_volume 74
_journal_year 1989
_chemical_formula_sum 'As2 H12 Mn5 O16'
_chemical_name_mineral Akrochordite
_space_group_IT_number 14
_symmetry_space_group_name_Hall '-P 2ybc'
_symmetry_space_group_name_H-M 'P 1 21/c 1'
_cell_angle_alpha 90
_cell_angle_beta 99.49
_cell_angle_gamma 90
_cell_formula_units_Z 2
_cell_length_a 5.682
_cell_length_b 17.627
_cell_length_c 6.832
_cell_volume 674.905
_database_code_amcsd 0001206
_exptl_crystal_density_diffrn 3.408
_cod_original_formula_sum 'Mn5 As2 O16 H12'
_cod_database_code 9001183

loop_
_space_group_symop_operation_xyz
x,y,z
x,1/2-y,1/2+z
-x,1/2+y,1/2-z
-x,-y,-z

loop_
_atom_site_aniso_label
_atom_site_aniso_U_11
_atom_site_aniso_U_22
_atom_site_aniso_U_33
_atom_site_aniso_U_12
_atom_site_aniso_U_13
_atom_site_aniso_U_23
Mn1 0.01630 0.01950 0.01500 -0.00030 -0.00300 0.00640
Mn2 0.01200 0.01440 0.01710 0.00060 -0.00360 0.00430
Mn3 0.01590 0.01630 0.00990 0.00080 -0.00160 0.00150
As 0.01180 0.01020 0.00490 0.00020 -0.00370 0.00040
O1 0.01680 0.01060 0.01160 -0.00010 -0.00630 -0.00320
O2 0.01420 0.02110 0.00860 0.00050 -0.00700 0.00540
O3 0.02330 0.02540 0.00910 0.00370 0.00340 0.00190
O4 0.02180 0.01010 0.01120 -0.00220 0.00130 -0.00030
O-H5 0.01820 0.01150 0.00620 0.00090 -0.00120 -0.00100
O-H6 0.01530 0.01310 0.00560 0.00010 -0.00220 0.00020
Wat1 0.01850 0.01280 0.00840 -0.00280 -0.00370 -0.00090
Wat2 0.01760 0.01630 0.01740 -0.00070 -0.00340 0.00060

loop_
_atom_site_label
_atom_site_fract_x
_atom_site_fract_y
_atom_site_fract_z
_atom_site_type_symbol
_atom_site_attached_hydrogens
Mn1 0.00000 0.00000 0.00000 Mn 0
Mn2 0.47580 0.06180 0.79670 Mn 0
Mn3 -0.05660 0.13150 0.64700 Mn 0
As 0.36830 0.11850 0.31880 As 0
O1 0.35120 0.04700 0.14830 O 0
O2 0.57910 0.09650 0.51490 O 0
O3 0.10330 0.13350 0.38840 O 0
O4 0.43800 0.19730 0.20370 O 0
O-H5 0.12520 0.02350 0.72720 O 1
O-H6 0.81440 0.10360 0.91750 O 1
Wat1 0.29640 0.17340 0.82320 O 2
Wat2 0.85880 0.24830 0.15660 O 2

loop_
_cod_changelog_entry_id
_cod_changelog_entry_author
_cod_changelog_entry_date
_cod_changelog_entry_text
1
;cod-tools version 3.8.0
Id: cif_guess_AMCSD_atom_types 9574 2023-05-10 09:00:05Z saulius
;
2023-05-10T18:47:09+03:00
;Derived atom types and hydrogen counts
from atom names that follow the AMCSD naming convention
(Wat == water, O-H == hydroxyl).
;
2
;cod-tools version 3.10.1
Id: cif_fix_AMCSD_aniso_labels 10200 2024-08-01 14:09:44Z saulius
;
2024-08-02T12:19:58+03:00
;Changed the following '_atom_site_aniso_label' values:
'OH5' -> 'O-H5'
'OH6' -> 'O-H6'
;

loop_
_cod_related_entry_id
_cod_related_entry_database
_cod_related_entry_code
1 AMCSD 0001206
